data_7045553
loop_
_publ_author_name
'Zhu, Xiancui'
'Li, Yang'
'Guo, Dianjun'
'Wang, Shaowu'
'Wei, Yun'
'Zhou, Shuangliu'

_publ_section_title
;
 Versatile reactivities of rare-earth metal dialkyl complexes supported by
 a neutral pyrrolyl-functionalized \b-diketiminato ligand.
;
_journal_issue 11
_journal_name_full 'Dalton transactions (Cambridge, England : 2003)'
_journal_page_first 3947
_journal_page_last 3957
_journal_paper_doi 10.1039/c7dt04410k
_journal_volume 47
_journal_year 2018
_chemical_formula_moiety 'C74 H104 Er2 N6 Si2'
_chemical_formula_sum 'C74 H104 Er2 N6 Si2'
_chemical_formula_weight 1468.33
_space_group_crystal_system triclinic
_space_group_IT_number 2
_space_group_name_Hall '-P 1'
_space_group_name_H-M_alt 'P -1'
_symmetry_space_group_name_Hall '-P 1'
_symmetry_space_group_name_H-M 'P -1'
_atom_sites_solution_hydrogens geom
_audit_creation_date 2018-02-05
_audit_creation_method
;
Olex2 1.2
(compiled 2017.08.10 svn.r3458 for OlexSys, GUI svn.r5381)
;
_audit_update_record
;
2018-02-05 deposited with the CCDC.
2018-02-06 downloaded from the CCDC.
;
_cell_angle_alpha 88.1770(10)
_cell_angle_beta 68.3690(10)
_cell_angle_gamma 76.2840(10)
_cell_formula_units_Z 1
_cell_length_a 11.8774(14)
_cell_length_b 13.9863(17)
_cell_length_c 15.4143(19)
_cell_measurement_reflns_used 9933
_cell_measurement_temperature 293(2)
_cell_measurement_theta_max 26.59
_cell_measurement_theta_min 2.65
_cell_volume 2308.0(5)
_computing_cell_refinement 'SAINT v7.34A (Bruker, 200?)'
_computing_data_collection 'Bruker APEX2'
_computing_data_reduction 'SAINT v7.34A (Bruker, 200?)'
_computing_molecular_graphics 'Olex2 (Dolomanov et al., 2009)'
_computing_publication_material 'Olex2 (Dolomanov et al., 2009)'
_computing_structure_refinement 'ShelXL (Sheldrick, 2015)'
_computing_structure_solution 'SHELXS-97 (Sheldrick 2008)'
_diffrn_ambient_temperature 293.15
_diffrn_measured_fraction_theta_full 0.995
_diffrn_measured_fraction_theta_max 0.995
_diffrn_measurement_device_type 'CCD area detector'
_diffrn_measurement_method 'phi and omega scans'
_diffrn_radiation_monochromator graphite
_diffrn_radiation_type MoK\a
_diffrn_radiation_wavelength 0.71073
_diffrn_reflns_av_R_equivalents 0
_diffrn_reflns_av_unetI/netI 0.0495
_diffrn_reflns_Laue_measured_fraction_full 0.995
_diffrn_reflns_Laue_measured_fraction_max 0.995
_diffrn_reflns_number 8088
_diffrn_reflns_point_group_measured_fraction_full 0.995
_diffrn_reflns_point_group_measured_fraction_max 0.995
_diffrn_reflns_theta_full 25.000
_diffrn_reflns_theta_max 25.000
_diffrn_reflns_theta_min 1.424
_exptl_absorpt_coefficient_mu 1.865
_exptl_absorpt_correction_T_max 0.6954
_exptl_absorpt_correction_T_min 0.6736
_exptl_absorpt_correction_type multi-scan
_exptl_crystal_colour pink
_exptl_crystal_density_diffrn 1.056
_exptl_crystal_description block
_exptl_crystal_F_000 754
_exptl_crystal_size_max 0.23
_exptl_crystal_size_mid 0.22
_exptl_crystal_size_min 0.21
_exptl_transmission_factor_max 0.7456
_exptl_transmission_factor_min 0.4890
_refine_diff_density_max 1.379
_refine_diff_density_min -0.861
_refine_diff_density_rms 0.083
_refine_ls_extinction_method none
_refine_ls_goodness_of_fit_ref 1.018
_refine_ls_hydrogen_treatment constr
_refine_ls_matrix_type full
_refine_ls_number_parameters 378
_refine_ls_number_reflns 8088
_refine_ls_number_restraints 220
_refine_ls_restrained_S_all 1.043
_refine_ls_R_factor_all 0.0662
_refine_ls_R_factor_gt 0.0435
_refine_ls_shift/su_max 0.001
_refine_ls_shift/su_mean 0.000
_refine_ls_structure_factor_coef Fsqd
_refine_ls_weighting_details 'w=1/[\s^2^(Fo^2^)+(0.0644P)^2^] where P=(Fo^2^+2Fc^2^)/3'
_refine_ls_weighting_scheme calc
_refine_ls_wR_factor_gt 0.1042
_refine_ls_wR_factor_ref 0.1132
_reflns_Friedel_coverage 0.000
_reflns_number_gt 5837
_reflns_number_total 8088
_reflns_threshold_expression 'I > 2\s(I)'
_cod_data_source_file c7dt04410k2.cif
_cod_data_source_block 5c
_cod_depositor_comments 'Adding full bibliography for 7045551--7045564.cif.'
_cod_database_code 7045553
_shelx_shelxl_version_number 2018/1
_shelx_space_group_comment
;
The symmetry employed for this shelxl refinement is uniquely defined
by the following loop, which should always be used as a source of
symmetry information in preference to the above space-group names.
They are only intended as comments.
;
_shelx_estimated_absorpt_t_max 0.695
_shelx_estimated_absorpt_t_min 0.674
_olex2_refinement_description
;
1. Fixed Uiso
 At 1.2 times of:
  All C(H) groups, All C(H,H) groups
 At 1.5 times of:
  All C(H,H,H) groups
2. Restrained distances
 C2-C3
 1.5 with sigma of 0.02
 C1-C3
 1.5 with sigma of 0.02
3. Rigid bond restraints
 C2, C3
 with sigma for 1-2 distances of 0.001 and sigma for 1-3 distances of 0.002
 C35, C36
 with sigma for 1-2 distances of 0.001 and sigma for 1-3 distances of 0.002
4. Uiso/Uaniso restraints and constraints
C24 \\sim C23 \\sim C22 \\sim C21 \\sim C25 \\sim C20 \\sim C19 \\sim C18 \\sim
C17 \\sim C16 \\sim C15 \\sim C13 \\sim C14 \\sim C9 \\sim C4 \\sim C5 \\sim C6
\\sim C7 \\sim C8 \\sim C3 \\sim C1 \\sim C2 \\sim C10 \\sim C12 \\sim C11
\\sim C26 \\sim C27 \\sim C28 \\sim C29 \\sim C30 \\sim C31 \\sim C32 \\sim C33
\\sim C34 \\sim C35 \\sim C36 \\sim C37: within 2A with sigma of 0.01 and sigma
for terminal atoms of 0.02
Uanis(Si1) \\sim Ueq, Uanis(C26) \\sim Ueq, Uanis(C27) \\sim Ueq, Uanis(C28)
\\sim Ueq, Uanis(C29) \\sim Ueq: with sigma of 0.02 and sigma for terminal
atoms of 0.04
Uanis(C3) \\sim Ueq: with sigma of 0.02 and sigma for terminal atoms of 0.04
5.a Ternary CH refined with riding coordinates:
 C3(H3), C10(H10)
5.b Secondary CH2 refined with riding coordinates:
 C19(H19A,H19B), C18(H18A,H18B), C26(H26A,H26B)
5.c Aromatic/amide H refined with riding coordinates:
 C23(H23), C22(H22), C15(H15), C5(H5), C6(H6), C7(H7), C33(H33), C34(H34),
 C35(H35), C36(H36), C37(H37)
5.d Fitted hexagon refined as free rotating group:
 C32(C33,C34,C35,C36,C37)
5.e Idealised Me refined as rotating group:
 C25(H25A,H25B,H25C), C20(H20A,H20B,H20C), C17(H17A,H17B,H17C), C14(H14A,H14B,
 H14C), C1(H1A,H1B,H1C), C2(H2A,H2B,H2C), C12(H12A,H12B,H12C), C11(H11A,H11B,
 H11C), C27(H27A,H27B,H27C), C28(H28A,H28B,H28C), C29(H29A,H29B,H29C)
;
_olex2_submission_special_instructions 'No special instructions were received'

loop_
_space_group_symop_operation_xyz
'x, y, z'
'-x, -y, -z'

loop_
_atom_site_label
_atom_site_type_symbol
_atom_site_fract_x
_atom_site_fract_y
_atom_site_fract_z
_atom_site_U_iso_or_equiv
_atom_site_adp_type
_atom_site_occupancy
_atom_site_site_symmetry_order
_atom_site_calc_flag
_atom_site_refinement_flags_posn
_atom_site_refinement_flags_adp
C24 C 0.5365(10) 0.6257(8) 0.4281(6) 0.124(3) Uani 1 1 d . U
C23 C 0.4769(11) 0.7122(8) 0.4771(6) 0.141(3) Uani 1 1 d . U
H23 H 0.515204 0.753340 0.496724 0.169 Uiso 1 1 calc R .
C22 C 0.3511(11) 0.7318(8) 0.4944(7) 0.153(3) Uani 1 1 d . U
H22 H 0.289913 0.786523 0.527946 0.183 Uiso 1 1 calc R .
C21 C 0.3346(11) 0.6557(8) 0.4528(7) 0.143(3) Uani 1 1 d . U
C25 C 0.6630(10) 0.5724(10) 0.3958(7) 0.167(4) Uani 1 1 d . U
H25A H 0.667340 0.503437 0.403645 0.251 Uiso 1 1 calc GR .
H25B H 0.704522 0.595061 0.431132 0.251 Uiso 1 1 calc GR .
H25C H 0.703056 0.582614 0.330868 0.251 Uiso 1 1 calc GR .
C20 C 0.2183(9) 0.6413(9) 0.4450(8) 0.191(5) Uani 1 1 d . U
H20A H 0.156846 0.703020 0.459160 0.287 Uiso 1 1 calc GR .
H20B H 0.186810 0.594310 0.488276 0.287 Uiso 1 1 calc GR .
H20C H 0.236336 0.617262 0.382478 0.287 Uiso 1 1 calc GR .
C19 C 0.4687(6) 0.4977(5) 0.3612(4) 0.0856(17) Uani 1 1 d . U
H19A H 0.390970 0.477266 0.379582 0.103 Uiso 1 1 calc R .
H19B H 0.528357 0.446476 0.376414 0.103 Uiso 1 1 calc R .
C18 C 0.5171(6) 0.5085(4) 0.2575(4) 0.0752(15) Uani 1 1 d . U
H18A H 0.465755 0.567463 0.243927 0.090 Uiso 1 1 calc R .
H18B H 0.601435 0.517015 0.237684 0.090 Uiso 1 1 calc R .
C17 C 0.7191(6) 0.3329(5) 0.2101(5) 0.0915(19) Uani 1 1 d . U
H17A H 0.744459 0.393825 0.198965 0.137 Uiso 1 1 calc GR .
H17B H 0.785435 0.280414 0.171419 0.137 Uiso 1 1 calc GR .
H17C H 0.700350 0.319174 0.274673 0.137 Uiso 1 1 calc GR .
C16 C 0.6040(5) 0.3410(4) 0.1868(4) 0.0645(13) Uani 1 1 d . U
C15 C 0.5931(5) 0.2546(4) 0.1512(4) 0.0688(14) Uani 1 1 d . U
H15 H 0.667376 0.206579 0.125258 0.083 Uiso 1 1 calc R .
C13 C 0.4872(5) 0.2293(4) 0.1486(4) 0.0645(13) Uani 1 1 d . U
C14 C 0.4972(6) 0.1199(4) 0.1377(5) 0.0923(19) Uani 1 1 d . U
H14A H 0.428570 0.102569 0.186649 0.138 Uiso 1 1 calc GR .
H14B H 0.574375 0.083193 0.141566 0.138 Uiso 1 1 calc GR .
H14C H 0.495153 0.104798 0.078129 0.138 Uiso 1 1 calc GR .
C9 C 0.2672(5) 0.2650(4) 0.1838(4) 0.0607(12) Uani 1 1 d . U
C4 C 0.1937(5) 0.2706(5) 0.2790(4) 0.0771(14) Uani 1 1 d . U
C5 C 0.0797(6) 0.2454(5) 0.3069(5) 0.0908(17) Uani 1 1 d . U
H5 H 0.031140 0.246514 0.370113 0.109 Uiso 1 1 calc R .
C6 C 0.0386(6) 0.2187(5) 0.2401(5) 0.0894(17) Uani 1 1 d . U
H6 H -0.038445 0.202965 0.259070 0.107 Uiso 1 1 calc R .
C7 C 0.1088(6) 0.2150(4) 0.1473(5) 0.0787(15) Uani 1 1 d . U
H7 H 0.078801 0.197652 0.103725 0.094 Uiso 1 1 calc R .
C8 C 0.2245(5) 0.2369(4) 0.1169(4) 0.0645(12) Uani 1 1 d . U
C3 C 0.2330(6) 0.3082(6) 0.3494(5) 0.1027(19) Uani 1 1 d D U
H3 H 0.296176 0.344733 0.317338 0.123 Uiso 1 1 calc R .
C1 C 0.1420(8) 0.3672(7) 0.4297(5) 0.133(3) Uani 1 1 d D U
H1A H 0.083966 0.415209 0.411085 0.200 Uiso 1 1 calc GR .
H1B H 0.182726 0.400244 0.458438 0.200 Uiso 1 1 calc GR .
H1C H 0.098015 0.325856 0.473480 0.200 Uiso 1 1 calc GR .
C2 C 0.2973(10) 0.2134(8) 0.3881(7) 0.175(4) Uani 1 1 d D U
H2A H 0.315996 0.232711 0.439490 0.262 Uiso 1 1 calc GR .
H2B H 0.373117 0.179603 0.339325 0.262 Uiso 1 1 calc GR .
H2C H 0.241713 0.170323 0.409000 0.262 Uiso 1 1 calc GR .
C10 C 0.3003(6) 0.2322(4) 0.0126(4) 0.0779(15) Uani 1 1 d . U
H10 H 0.381547 0.243230 0.005777 0.093 Uiso 1 1 calc R .
C12 C 0.2424(7) 0.3128(7) -0.0355(6) 0.120(3) Uani 1 1 d . U
H12A H 0.157110 0.311427 -0.021714 0.179 Uiso 1 1 calc GR .
H12B H 0.287731 0.303177 -0.101861 0.179 Uiso 1 1 calc GR .
H12C H 0.245229 0.375484 -0.013869 0.179 Uiso 1 1 calc GR .
C11 C 0.3259(8) 0.1278(6) -0.0327(6) 0.129(3) Uani 1 1 d . U
H11A H 0.347985 0.078916 0.007168 0.194 Uiso 1 1 calc GR .
H11B H 0.393329 0.119969 -0.092429 0.194 Uiso 1 1 calc GR .
H11C H 0.252241 0.119967 -0.040935 0.194 Uiso 1 1 calc GR .
C26 C 0.2001(5) 0.5387(5) 0.2006(5) 0.0905(19) Uani 1 1 d . U
H26A H 0.166848 0.495157 0.248379 0.109 Uiso 1 1 calc R .
H26B H 0.210575 0.592292 0.232996 0.109 Uiso 1 1 calc R .
C27 C -0.0211(7) 0.5040(6) 0.1622(7) 0.130(3) Uani 1 1 d . U
H27A H 0.030281 0.450113 0.117396 0.195 Uiso 1 1 calc GR .
H27B H -0.090386 0.536570 0.145556 0.195 Uiso 1 1 calc GR .
H27C H -0.051466 0.479418 0.223218 0.195 Uiso 1 1 calc GR .
C28 C 0.1347(9) 0.6330(8) 0.0418(7) 0.162(4) Uani 1 1 d . U
H28A H 0.188941 0.675342 0.038071 0.244 Uiso 1 1 calc GR .
H28B H 0.066372 0.667908 0.025110 0.244 Uiso 1 1 calc GR .
H28C H 0.180449 0.575950 -0.000414 0.244 Uiso 1 1 calc GR .
C29 C -0.0369(10) 0.7033(7) 0.2421(9) 0.188(5) Uani 1 1 d . U
H29A H -0.016055 0.707403 0.296143 0.282 Uiso 1 1 calc GR .
H29B H -0.120972 0.696166 0.261303 0.282 Uiso 1 1 calc GR .
H29C H -0.030061 0.762389 0.209098 0.282 Uiso 1 1 calc GR .
C30 C 0.4901(6) 0.5986(4) 0.0556(4) 0.0700(14) Uani 1 1 d . U
C31 C 0.4371(6) 0.6757(4) 0.1005(4) 0.0690(14) Uani 1 1 d . U
C32 C 0.3767(4) 0.7701(3) 0.1516(3) 0.0839(16) Uani 1 1 d . U
C33 C 0.2990(5) 0.8410(4) 0.1203(3) 0.108(2) Uani 1 1 d G U
H33 H 0.283272 0.826502 0.068036 0.129 Uiso 1 1 calc R .
C34 C 0.2446(4) 0.9335(3) 0.1672(4) 0.137(3) Uani 1 1 d G U
H34 H 0.192579 0.980888 0.146282 0.164 Uiso 1 1 calc R .
C35 C 0.2681(5) 0.9551(3) 0.2454(4) 0.137(3) Uani 1 1 d G U
H35 H 0.231703 1.017031 0.276770 0.164 Uiso 1 1 calc R .
C36 C 0.3458(6) 0.8843(4) 0.2767(3) 0.133(3) Uani 1 1 d G U
H36 H 0.361519 0.898790 0.329014 0.159 Uiso 1 1 calc R .
C37 C 0.4002(5) 0.7918(3) 0.2298(3) 0.108(2) Uani 1 1 d G U
H37 H 0.452214 0.744403 0.250770 0.130 Uiso 1 1 calc R .
Er1 Er 0.40453(2) 0.44974(2) 0.11161(2) 0.06008(12) Uani 1 1 d . .
N3 N 0.4476(6) 0.5891(5) 0.4137(4) 0.0931(16) Uani 1 1 d . .
N2 N 0.5177(4) 0.4235(3) 0.2032(3) 0.0588(10) Uani 1 1 d . .
N1 N 0.3836(4) 0.2950(3) 0.1561(3) 0.0548(10) Uani 1 1 d . .
Si1 Si 0.07341(17) 0.59367(14) 0.16297(16) 0.0940(6) Uani 1 1 d . U

loop_
_atom_site_aniso_label
_atom_site_aniso_U_11
_atom_site_aniso_U_22
_atom_site_aniso_U_33
_atom_site_aniso_U_23
_atom_site_aniso_U_13
_atom_site_aniso_U_12
C24 0.159(6) 0.167(7) 0.080(5) -0.002(4) -0.056(5) -0.081(6)
C23 0.190(7) 0.152(6) 0.109(5) -0.022(4) -0.064(5) -0.077(6)
C22 0.188(7) 0.142(6) 0.126(5) -0.037(5) -0.055(6) -0.036(6)
C21 0.151(7) 0.146(6) 0.130(6) -0.053(5) -0.052(5) -0.025(6)
C25 0.143(8) 0.283(12) 0.112(7) -0.017(7) -0.062(6) -0.091(8)
C20 0.118(7) 0.223(11) 0.206(10) -0.101(8) -0.038(7) -0.009(7)
C19 0.096(4) 0.092(4) 0.072(4) 0.000(3) -0.025(3) -0.039(3)
C18 0.090(4) 0.081(4) 0.074(4) 0.010(3) -0.047(3) -0.031(3)
C17 0.070(4) 0.106(5) 0.121(5) 0.006(4) -0.059(4) -0.026(3)
C16 0.060(3) 0.072(3) 0.073(3) 0.011(3) -0.035(3) -0.023(3)
C15 0.061(3) 0.064(3) 0.086(3) 0.002(3) -0.033(3) -0.014(3)
C13 0.062(3) 0.054(3) 0.082(4) 0.004(2) -0.031(3) -0.016(2)
C14 0.086(4) 0.053(3) 0.142(6) 0.003(3) -0.051(4) -0.012(3)
C9 0.059(3) 0.051(3) 0.080(3) -0.001(2) -0.031(3) -0.017(2)
C4 0.069(3) 0.091(3) 0.084(3) -0.001(3) -0.030(3) -0.038(3)
C5 0.076(4) 0.096(4) 0.101(4) 0.001(3) -0.023(3) -0.039(3)
C6 0.068(4) 0.092(4) 0.120(5) 0.005(4) -0.036(3) -0.039(3)
C7 0.069(3) 0.076(3) 0.108(4) -0.003(3) -0.044(3) -0.029(3)
C8 0.066(3) 0.052(3) 0.088(3) 0.000(2) -0.039(3) -0.020(2)
C3 0.069(4) 0.161(5) 0.087(4) -0.031(4) -0.011(3) -0.069(4)
C1 0.148(7) 0.174(8) 0.080(5) -0.035(5) -0.030(5) -0.057(6)
C2 0.170(9) 0.223(9) 0.156(8) -0.021(7) -0.095(7) -0.034(8)
C10 0.085(4) 0.073(3) 0.093(4) -0.003(3) -0.047(3) -0.028(3)
C12 0.105(5) 0.154(7) 0.115(6) 0.026(5) -0.064(5) -0.027(5)
C11 0.156(7) 0.116(6) 0.117(6) -0.038(5) -0.033(5) -0.061(5)
C26 0.066(4) 0.086(4) 0.110(5) -0.001(4) -0.029(4) -0.006(3)
C27 0.090(5) 0.117(6) 0.180(9) 0.001(6) -0.045(6) -0.028(5)
C28 0.157(8) 0.200(10) 0.194(10) 0.105(8) -0.113(8) -0.096(8)
C29 0.158(9) 0.114(7) 0.276(14) -0.044(8) -0.089(9) 0.018(7)
C30 0.098(4) 0.048(3) 0.079(4) 0.004(3) -0.047(3) -0.024(3)
C31 0.095(4) 0.050(3) 0.072(3) 0.003(2) -0.038(3) -0.026(3)
C32 0.105(4) 0.054(3) 0.090(4) -0.007(3) -0.030(3) -0.022(3)
C33 0.118(5) 0.066(4) 0.125(5) -0.005(4) -0.035(4) -0.010(4)
C34 0.138(5) 0.080(4) 0.155(6) -0.003(4) -0.026(5) -0.003(4)
C35 0.150(6) 0.078(4) 0.147(6) -0.017(4) -0.015(5) -0.028(4)
C36 0.160(6) 0.089(4) 0.130(5) -0.030(4) -0.029(4) -0.030(4)
C37 0.138(5) 0.070(4) 0.111(5) -0.020(3) -0.041(4) -0.020(4)
Er1 0.06530(18) 0.04995(15) 0.0783(2) 0.00298(11) -0.04025(14) -0.01630(11)
N3 0.114(5) 0.109(4) 0.067(3) -0.002(3) -0.032(3) -0.047(4)
N2 0.069(3) 0.056(2) 0.069(3) 0.006(2) -0.040(2) -0.024(2)
N1 0.059(3) 0.046(2) 0.070(3) 0.0027(19) -0.034(2) -0.016(2)
Si1 0.0661(11) 0.0759(12) 0.1355(18) 0.0092(11) -0.0361(11) -0.0115(9)

loop_
_atom_type_symbol
_atom_type_description
_atom_type_scat_dispersion_real
_atom_type_scat_dispersion_imag
_atom_type_scat_source
C C 0.0033 0.0016 'International Tables Vol C Tables 4.2.6.8 and 6.1.1.4'
H H 0.0000 0.0000 'International Tables Vol C Tables 4.2.6.8 and 6.1.1.4'
Er Er -0.2586 4.9576 'International Tables Vol C Tables 4.2.6.8 and 6.1.1.4'
N N 0.0061 0.0033 'International Tables Vol C Tables 4.2.6.8 and 6.1.1.4'
Si Si 0.0817 0.0704 'International Tables Vol C Tables 4.2.6.8 and 6.1.1.4'

loop_
_geom_angle_atom_site_label_1
_geom_angle_atom_site_label_2
_geom_angle_atom_site_label_3
_geom_angle
_geom_angle_site_symmetry_1
_geom_angle_site_symmetry_3
C23 C24 C25 132.2(9) . .
C23 C24 N3 106.4(9) . .
N3 C24 C25 121.4(9) . .
C24 C23 H23 124.7 . .
C24 C23 C22 110.5(9) . .
C22 C23 H23 124.7 . .
C23 C22 H22 127.0 . .
C21 C22 C23 106.0(10) . .
C21 C22 H22 127.0 . .
C22 C21 C20 129.0(11) . .
C22 C21 N3 108.5(10) . .
N3 C21 C20 122.5(8) . .
C24 C25 H25A 109.5 . .
C24 C25 H25B 109.5 . .
C24 C25 H25C 109.5 . .
H25A C25 H25B 109.5 . .
H25A C25 H25C 109.5 . .
H25B C25 H25C 109.5 . .
C21 C20 H20A 109.5 . .
C21 C20 H20B 109.5 . .
C21 C20 H20C 109.5 . .
H20A C20 H20B 109.5 . .
H20A C20 H20C 109.5 . .
H20B C20 H20C 109.5 . .
H19A C19 H19B 107.9 . .
C18 C19 H19A 109.2 . .
C18 C19 H19B 109.2 . .
N3 C19 H19A 109.2 . .
N3 C19 H19B 109.2 . .
N3 C19 C18 112.1(5) . .
C19 C18 H18A 108.9 . .
C19 C18 H18B 108.9 . .
H18A C18 H18B 107.7 . .
N2 C18 C19 113.4(5) . .
N2 C18 H18A 108.9 . .
N2 C18 H18B 108.9 . .
H17A C17 H17B 109.5 . .
H17A C17 H17C 109.5 . .
H17B C17 H17C 109.5 . .
C16 C17 H17A 109.5 . .
C16 C17 H17B 109.5 . .
C16 C17 H17C 109.5 . .
C15 C16 C17 116.1(5) . .
N2 C16 C17 121.5(5) . .
N2 C16 C15 122.3(5) . .
C16 C15 H15 115.1 . .
C16 C15 C13 129.7(5) . .
C13 C15 H15 115.1 . .
C15 C13 C14 115.8(5) . .
N1 C13 C15 123.2(5) . .
N1 C13 C14 121.0(5) . .
C13 C14 H14A 109.5 . .
C13 C14 H14B 109.5 . .
C13 C14 H14C 109.5 . .
H14A C14 H14B 109.5 . .
H14A C14 H14C 109.5 . .
H14B C14 H14C 109.5 . .
C4 C9 C8 120.4(5) . .
C4 C9 N1 118.2(4) . .
C8 C9 N1 121.3(5) . .
C9 C4 C3 120.7(5) . .
C5 C4 C9 119.2(5) . .
C5 C4 C3 120.0(6) . .
C4 C5 H5 120.2 . .
C6 C5 C4 119.7(6) . .
C6 C5 H5 120.2 . .
C5 C6 H6 119.4 . .
C7 C6 C5 121.2(6) . .
C7 C6 H6 119.4 . .
C6 C7 H7 119.6 . .
C6 C7 C8 120.7(6) . .
C8 C7 H7 119.6 . .
C9 C8 C10 121.9(5) . .
C7 C8 C9 118.8(5) . .
C7 C8 C10 119.3(5) . .
C4 C3 H3 108.3 . .
C4 C3 C2 105.5(6) . .
C1 C3 C4 120.0(6) . .
C1 C3 H3 108.3 . .
C1 C3 C2 105.9(7) . .
C2 C3 H3 108.3 . .
C3 C1 H1A 109.5 . .
C3 C1 H1B 109.5 . .
C3 C1 H1C 109.5 . .
H1A C1 H1B 109.5 . .
H1A C1 H1C 109.5 . .
H1B C1 H1C 109.5 . .
C3 C2 H2A 109.5 . .
C3 C2 H2B 109.5 . .
C3 C2 H2C 109.5 . .
H2A C2 H2B 109.5 . .
H2A C2 H2C 109.5 . .
H2B C2 H2C 109.5 . .
C8 C10 H10 106.8 . .
C8 C10 C11 110.9(5) . .
C12 C10 C8 112.1(6) . .
C12 C10 H10 106.8 . .
C12 C10 C11 113.1(6) . .
C11 C10 H10 106.8 . .
C10 C12 H12A 109.5 . .
C10 C12 H12B 109.5 . .
C10 C12 H12C 109.5 . .
H12A C12 H12B 109.5 . .
H12A C12 H12C 109.5 . .
H12B C12 H12C 109.5 . .
C10 C11 H11A 109.5 . .
C10 C11 H11B 109.5 . .
C10 C11 H11C 109.5 . .
H11A C11 H11B 109.5 . .
H11A C11 H11C 109.5 . .
H11B C11 H11C 109.5 . .
H26A C26 H26B 105.8 . .
Er1 C26 H26A 104.9 . .
Er1 C26 H26B 104.9 . .
Si1 C26 H26A 104.9 . .
Si1 C26 H26B 104.9 . .
Si1 C26 Er1 129.4(4) . .
H27A C27 H27B 109.5 . .
H27A C27 H27C 109.5 . .
H27B C27 H27C 109.5 . .
Si1 C27 H27A 109.5 . .
Si1 C27 H27B 109.5 . .
Si1 C27 H27C 109.5 . .
H28A C28 H28B 109.5 . .
H28A C28 H28C 109.5 . .
H28B C28 H28C 109.5 . .
Si1 C28 H28A 109.5 . .
Si1 C28 H28B 109.5 . .
Si1 C28 H28C 109.5 . .
H29A C29 H29B 109.5 . .
H29A C29 H29C 109.5 . .
H29B C29 H29C 109.5 . .
Si1 C29 H29A 109.5 . .
Si1 C29 H29B 109.5 . .
Si1 C29 H29C 109.5 . .
C31 C30 Er1 118.2(5) . .
C31 C30 Er1 134.7(4) . 2_665
Er1 C30 Er1 99.59(18) 2_665 .
C30 C31 C32 177.7(6) . .
C33 C32 C31 119.8(4) . .
C33 C32 C37 120.0 . .
C37 C32 C31 120.2(4) . .
C32 C33 H33 120.0 . .
C34 C33 C32 120.0 . .
C34 C33 H33 120.0 . .
C33 C34 H34 120.0 . .
C33 C34 C35 120.0 . .
C35 C34 H34 120.0 . .
C34 C35 H35 120.0 . .
C36 C35 C34 120.0 . .
C36 C35 H35 120.0 . .
C35 C36 H36 120.0 . .
C37 C36 C35 120.0 . .
C37 C36 H36 120.0 . .
C32 C37 H37 120.0 . .
C36 C37 C32 120.0 . .
C36 C37 H37 120.0 . .
C26 Er1 C30 131.9(2) . 2_665
C26 Er1 C30 96.0(2) . .
C26 Er1 Er1 119.96(17) . 2_665
C30 Er1 C30 80.41(18) 2_665 .
C30 Er1 Er1 40.91(12) 2_665 2_665
C30 Er1 Er1 39.50(13) . 2_665
N2 Er1 C26 108.9(2) . .
N2 Er1 C30 118.82(18) . 2_665
N2 Er1 C30 88.36(16) . .
N2 Er1 Er1 106.98(10) . 2_665
N2 Er1 N1 80.38(14) . .
N1 Er1 C26 98.3(2) . .
N1 Er1 C30 95.11(16) . 2_665
N1 Er1 C30 164.07(17) . .
N1 Er1 Er1 134.12(10) . 2_665
C24 N3 C21 108.5(8) . .
C24 N3 C19 126.3(7) . .
C21 N3 C19 125.1(7) . .
C18 N2 Er1 118.3(3) . .
C16 N2 C18 122.0(4) . .
C16 N2 Er1 117.2(3) . .
C13 N1 C9 119.6(4) . .
C13 N1 Er1 116.3(3) . .
C9 N1 Er1 123.9(3) . .
C26 Si1 C27 111.6(4) . .
C26 Si1 C28 110.5(4) . .
C26 Si1 C29 111.8(4) . .
C27 Si1 C29 107.0(4) . .
C28 Si1 C27 106.8(4) . .
C28 Si1 C29 109.0(5) . .

loop_
_geom_bond_atom_site_label_1
_geom_bond_atom_site_label_2
_geom_bond_distance
_geom_bond_site_symmetry_2
C24 C23 1.339(13) .
C24 C25 1.416(13) .
C24 N3 1.365(9) .
C23 H23 0.9300 .
C23 C22 1.377(13) .
C22 H22 0.9300 .
C22 C21 1.348(12) .
C21 C20 1.490(13) .
C21 N3 1.371(11) .
C25 H25A 0.9600 .
C25 H25B 0.9600 .
C25 H25C 0.9600 .
C20 H20A 0.9600 .
C20 H20B 0.9600 .
C20 H20C 0.9600 .
C19 H19A 0.9700 .
C19 H19B 0.9700 .
C19 C18 1.502(8) .
C19 N3 1.455(8) .
C18 H18A 0.9700 .
C18 H18B 0.9700 .
C18 N2 1.472(7) .
C17 H17A 0.9600 .
C17 H17B 0.9600 .
C17 H17C 0.9600 .
C17 C16 1.516(7) .
C16 C15 1.396(7) .
C16 N2 1.309(7) .
C15 H15 0.9300 .
C15 C13 1.399(7) .
C13 C14 1.515(7) .
C13 N1 1.319(6) .
C14 H14A 0.9600 .
C14 H14B 0.9600 .
C14 H14C 0.9600 .
C9 C4 1.397(8) .
C9 C8 1.406(7) .
C9 N1 1.449(6) .
C4 C5 1.390(8) .
C4 C3 1.483(8) .
C5 H5 0.9300 .
C5 C6 1.385(9) .
C6 H6 0.9300 .
C6 C7 1.360(9) .
C7 H7 0.9300 .
C7 C8 1.385(7) .
C8 C10 1.521(8) .
C3 H3 0.9800 .
C3 C1 1.427(9) .
C3 C2 1.582(11) .
C1 H1A 0.9600 .
C1 H1B 0.9600 .
C1 H1C 0.9600 .
C2 H2A 0.9600 .
C2 H2B 0.9600 .
C2 H2C 0.9600 .
C10 H10 0.9800 .
C10 C12 1.500(9) .
C10 C11 1.553(8) .
C12 H12A 0.9600 .
C12 H12B 0.9600 .
C12 H12C 0.9600 .
C11 H11A 0.9600 .
C11 H11B 0.9600 .
C11 H11C 0.9600 .
C26 H26A 0.9700 .
C26 H26B 0.9700 .
C26 Er1 2.355(6) .
C26 Si1 1.805(6) .
C27 H27A 0.9600 .
C27 H27B 0.9600 .
C27 H27C 0.9600 .
C27 Si1 1.873(8) .
C28 H28A 0.9600 .
C28 H28B 0.9600 .
C28 H28C 0.9600 .
C28 Si1 1.855(9) .
C29 H29A 0.9600 .
C29 H29B 0.9600 .
C29 H29C 0.9600 .
C29 Si1 1.883(9) .
C30 C31 1.201(7) .
C30 Er1 2.521(5) .
C30 Er1 2.449(6) 2_665
C31 C32 1.442(6) .
C32 C33 1.3900 .
C32 C37 1.3900 .
C33 H33 0.9300 .
C33 C34 1.3900 .
C34 H34 0.9300 .
C34 C35 1.3900 .
C35 H35 0.9300 .
C35 C36 1.3900 .
C36 H36 0.9300 .
C36 C37 1.3900 .
C37 H37 0.9300 .
Er1 Er1 3.7961(6) 2_665
Er1 N2 2.251(4) .
Er1 N1 2.291(4) .

loop_
_geom_torsion_atom_site_label_1
_geom_torsion_atom_site_label_2
_geom_torsion_atom_site_label_3
_geom_torsion_atom_site_label_4
_geom_torsion
C24 C23 C22 C21 -1.3(13)
C23 C24 N3 C21 1.4(10)
C23 C24 N3 C19 178.0(7)
C23 C22 C21 C20 -176.4(12)
C23 C22 C21 N3 2.1(13)
C22 C21 N3 C24 -2.2(11)
C22 C21 N3 C19 -178.9(7)
C25 C24 C23 C22 -178.0(11)
C25 C24 N3 C21 179.6(9)
C25 C24 N3 C19 -3.8(13)
C20 C21 N3 C24 176.4(10)
C20 C21 N3 C19 -0.3(15)
C19 C18 N2 C16 -78.1(7)
C19 C18 N2 Er1 120.2(5)
C18 C19 N3 C24 -78.9(9)
C18 C19 N3 C21 97.2(9)
C17 C16 C15 C13 159.1(6)
C17 C16 N2 C18 -9.3(8)
C17 C16 N2 Er1 152.6(4)
C16 C15 C13 C14 -158.9(6)
C16 C15 C13 N1 20.4(10)
C15 C16 N2 C18 167.6(5)
C15 C16 N2 Er1 -30.4(7)
C15 C13 N1 C9 -159.5(5)
C15 C13 N1 Er1 25.3(7)
C14 C13 N1 C9 19.7(8)
C14 C13 N1 Er1 -155.4(5)
C9 C4 C5 C6 -2.3(10)
C9 C4 C3 C1 142.8(7)
C9 C4 C3 C2 -97.9(8)
C9 C8 C10 C12 -109.5(6)
C9 C8 C10 C11 123.1(6)
C4 C9 C8 C7 0.0(8)
C4 C9 C8 C10 178.6(5)
C4 C9 N1 C13 90.4(6)
C4 C9 N1 Er1 -94.8(5)
C4 C5 C6 C7 1.1(10)
C5 C4 C3 C1 -33.8(11)
C5 C4 C3 C2 85.5(8)
C5 C6 C7 C8 0.8(10)
C6 C7 C8 C9 -1.3(9)
C6 C7 C8 C10 -179.9(5)
C7 C8 C10 C12 69.1(7)
C7 C8 C10 C11 -58.3(7)
C8 C9 C4 C5 1.8(9)
C8 C9 C4 C3 -174.8(6)
C8 C9 N1 C13 -93.6(6)
C8 C9 N1 Er1 81.1(5)
C3 C4 C5 C6 174.3(7)
C31 C32 C33 C34 -177.4(5)
C31 C32 C37 C36 177.4(5)
C32 C33 C34 C35 0.0
C33 C32 C37 C36 0.0
C33 C34 C35 C36 0.0
C34 C35 C36 C37 0.0
C35 C36 C37 C32 0.0
C37 C32 C33 C34 0.0
Er1 C26 Si1 C27 88.1(5)
Er1 C26 Si1 C28 -30.5(6)
Er1 C26 Si1 C29 -152.0(5)
N3 C24 C23 C22 0.0(12)
N3 C19 C18 N2 -169.5(5)
N2 C16 C15 C13 -18.0(9)
N1 C9 C4 C5 177.8(5)
N1 C9 C4 C3 1.2(9)
N1 C9 C8 C7 -175.9(5)
N1 C9 C8 C10 2.7(8)
